data_7228684
loop_
_publ_author_name
'Liu, Jie'
'Li, Pei-Xin'
'Zeng, Hui-Yi'
'Guo, Guo-Cong'

_publ_section_title
;
 Two new photochromic coordination compounds with nonphotochromic ligands
 and different metal centers
;
_journal_issue 55
_journal_name_full 'RSC Adv.'
_journal_page_first 34901
_journal_paper_doi 10.1039/C7RA05352E
_journal_volume 7
_journal_year 2017
_chemical_formula_moiety
;
1.5(C10 H8 N2)\"i?1/2\"i?1/24(C4 H5 O2)\"i?1/2\"i?1/22Zn\"i?1/2\"i?1/22(H2 O)
;
_chemical_formula_sum 'C31 H36 N3 O10 Zn2'
_chemical_formula_weight 741.37
_space_group_crystal_system triclinic
_space_group_IT_number 2
_space_group_name_Hall '-P 1'
_space_group_name_H-M_alt 'P -1'
_symmetry_space_group_name_Hall '-P 1'
_symmetry_space_group_name_H-M 'P -1'
_atom_sites_solution_hydrogens mixed
_atom_sites_solution_primary direct
_atom_sites_solution_secondary difmap
_audit_creation_method SHELXL-2014/6
_audit_update_record
;
2017-04-05 deposited with the CCDC.
2017-06-26 downloaded from the CCDC.
;
_cell_angle_alpha 99.745(3)
_cell_angle_beta 91.795(3)
_cell_angle_gamma 91.783(3)
_cell_formula_units_Z 2
_cell_length_a 7.7660(3)
_cell_length_b 11.3054(5)
_cell_length_c 19.0411(7)
_cell_measurement_reflns_used 5430
_cell_measurement_temperature 293(2)
_cell_measurement_theta_max 27.5
_cell_measurement_theta_min 3.1
_cell_volume 1645.71(12)
_computing_cell_refinement
;
CrysAlisPro, Agilent Technologies,
Version 1.171.36.28 (release 01-02-2013 CrysAlis171 .NET)
(compiled Feb  1 2013,16:14:44)
;
_computing_data_collection
;
CrysAlisPro, Agilent Technologies,
Version 1.171.36.28 (release 01-02-2013 CrysAlis171 .NET)
(compiled Feb  1 2013,16:14:44)
;
_computing_data_reduction
;
CrysAlisPro, Agilent Technologies,
Version 1.171.36.28 (release 01-02-2013 CrysAlis171 .NET)
(compiled Feb  1 2013,16:14:44)
;
_computing_structure_refinement 'SHELXL-2014/6 (Sheldrick, 2014)'
_computing_structure_solution 'SHELXL-2014/6 (Sheldrick, 2014)'
_diffrn_ambient_temperature 293(2)
_diffrn_detector_area_resol_mean 5.8140
_diffrn_measured_fraction_theta_full 0.948
_diffrn_measured_fraction_theta_max 0.800
_diffrn_measurement_device_type 'Rigaku Pilatus 200K'
_diffrn_measurement_method CCD_Profile_fitting
_diffrn_radiation_type MoK\a
_diffrn_radiation_wavelength 0.71073
_diffrn_reflns_av_R_equivalents 0.0130
_diffrn_reflns_av_unetI/netI 0.0215
_diffrn_reflns_Laue_measured_fraction_full 0.948
_diffrn_reflns_Laue_measured_fraction_max 0.800
_diffrn_reflns_limit_h_max 10
_diffrn_reflns_limit_h_min -9
_diffrn_reflns_limit_k_max 12
_diffrn_reflns_limit_k_min -16
_diffrn_reflns_limit_l_max 25
_diffrn_reflns_limit_l_min -26
_diffrn_reflns_number 15047
_diffrn_reflns_point_group_measured_fraction_full 0.948
_diffrn_reflns_point_group_measured_fraction_max 0.800
_diffrn_reflns_theta_full 26.000
_diffrn_reflns_theta_max 30.453
_diffrn_reflns_theta_min 1.829
_diffrn_source 'Rotating Anode'
_exptl_absorpt_coefficient_mu 1.517
_exptl_absorpt_correction_T_max 1.000
_exptl_absorpt_correction_T_min 0.851
_exptl_absorpt_correction_type multi-scan
_exptl_absorpt_process_details
;
CrysAlisPro, Agilent Technologies,
Version 1.171.36.28 (release 01-02-2013 CrysAlis171 .NET)
(compiled Feb  1 2013,16:14:44)
Empirical absorption correction using spherical harmonics,
 implemented in SCALE3 ABSPACK scaling algorithm.
;
_exptl_crystal_colour Colorless
_exptl_crystal_density_diffrn 1.496
_exptl_crystal_density_method 'not measured'
_exptl_crystal_description Prism
_exptl_crystal_F_000 766
_exptl_crystal_size_max 0.20
_exptl_crystal_size_mid 0.20
_exptl_crystal_size_min 0.20
_refine_diff_density_max 0.948
_refine_diff_density_min -0.525
_refine_diff_density_rms 0.070
_refine_ls_extinction_method none
_refine_ls_goodness_of_fit_ref 1.033
_refine_ls_hydrogen_treatment mixed
_refine_ls_matrix_type full
_refine_ls_number_parameters 430
_refine_ls_number_reflns 7997
_refine_ls_number_restraints 2
_refine_ls_restrained_S_all 1.032
_refine_ls_R_factor_all 0.0438
_refine_ls_R_factor_gt 0.0361
_refine_ls_shift/su_max 0.028
_refine_ls_shift/su_mean 0.002
_refine_ls_structure_factor_coef Fsqd
_refine_ls_weighting_details 'w=1/[\s^2^(Fo^2^)+(0.1500P)^2^] where P=(Fo^2^+2Fc^2^)/3'
_refine_ls_weighting_scheme calc
_refine_ls_wR_factor_gt 0.1779
_refine_ls_wR_factor_ref 0.1832
_reflns_Friedel_coverage 0.000
_reflns_number_gt 6708
_reflns_number_total 7997
_reflns_threshold_expression 'I > 2\s(I)'
_cod_data_source_file c7ra05352e2.cif
_cod_data_source_block lj62
_cod_original_cell_volume 1645.72(11)
_cod_database_code 7228684
_shelx_space_group_comment
;
The symmetry employed for this shelxl refinement is uniquely defined
by the following loop, which should always be used as a source of
symmetry information in preference to the above space-group names.
They are only intended as comments.
;
_shelxl_version_number 2014/6

loop_
_space_group_symop_operation_xyz
'x, y, z'
'-x, -y, -z'

loop_
_atom_site_label
_atom_site_type_symbol
_atom_site_fract_x
_atom_site_fract_y
_atom_site_fract_z
_atom_site_U_iso_or_equiv
_atom_site_adp_type
_atom_site_occupancy
_atom_site_site_symmetry_order
_atom_site_calc_flag
_atom_site_refinement_flags_posn
_atom_site_refinement_flags_adp
Zn1 Zn 0.73768(4) 1.05161(3) 0.37470(2) 0.02834(12) Uani 1 1 d . .
Zn2 Zn -0.37587(4) 0.58036(3) 0.04609(2) 0.02695(12) Uani 1 1 d . .
N1 N -0.1789(3) 0.6782(2) 0.10421(12) 0.0269(5) Uani 1 1 d . .
N2 N 0.5308(3) 0.9697(2) 0.31372(13) 0.0304(5) Uani 1 1 d . .
N3 N 0.6388(3) 1.2144(2) 0.41992(13) 0.0315(5) Uani 1 1 d . .
O1 O 0.8132(4) 1.1801(3) 0.24874(16) 0.0606(7) Uani 1 1 d . .
O2 O 0.9425(3) 1.0784(2) 0.32393(13) 0.0444(5) Uani 1 1 d . .
O3 O 0.7641(3) 0.9863(2) 0.46417(12) 0.0434(5) Uani 1 1 d . .
O4 O 0.8537(4) 0.8359(2) 0.38598(12) 0.0502(6) Uani 1 1 d . .
O5 O -0.5191(3) 0.7151(2) 0.01318(12) 0.0405(5) Uani 1 1 d . .
O6 O -0.2638(3) 0.5488(2) -0.04922(11) 0.0421(5) Uani 1 1 d . .
O7 O -0.3106(3) 0.4081(2) 0.06546(14) 0.0477(6) Uani 1 1 d . .
O8 O -0.5505(3) 0.5721(2) 0.12163(12) 0.0425(5) Uani 1 1 d . .
C1 C -0.8669(5) 0.5380(4) 0.29825(19) 0.0604(10) Uani 1 1 d . .
H1C H -0.9834 0.5161 0.2817 0.091 Uiso 1 1 calc R U
H1B H -0.8640 0.6149 0.3289 0.091 Uiso 1 1 calc R U
H1A H -0.8238 0.4788 0.3242 0.091 Uiso 1 1 calc R U
C2 C -0.7572(4) 0.5448(3) 0.23603(16) 0.0407(7) Uani 1 1 d . .
H2 H -0.6485 0.5822 0.2451 0.049 Uiso 1 1 calc R U
C3 C -0.8033(4) 0.5016(3) 0.16902(16) 0.0355(6) Uani 1 1 d . .
H3 H -0.9121 0.4648 0.1590 0.043 Uiso 1 1 calc R U
C4 C -0.6882(4) 0.5094(2) 0.10907(14) 0.0302(5) Uani 1 1 d . .
C5 C -0.2205(6) -0.0166(4) 0.0528(3) 0.0683(12) Uani 1 1 d . .
H5C H -0.1504 -0.0555 0.0157 0.102 Uiso 1 1 calc R U
H5B H -0.3089 -0.0722 0.0626 0.102 Uiso 1 1 calc R U
H5A H -0.1501 0.0102 0.0952 0.102 Uiso 1 1 calc R U
C6 C -0.3022(4) 0.0893(3) 0.0290(2) 0.0460(8) Uani 1 1 d . .
H6 H -0.3730 0.0735 -0.0120 0.055 Uiso 1 1 calc R U
C7 C -0.2840(4) 0.2009(3) 0.06001(18) 0.0436(7) Uani 1 1 d . .
H7 H -0.2139 0.2172 0.1013 0.052 Uiso 1 1 calc R U
C8 C -0.3657(4) 0.3052(3) 0.03521(15) 0.0326(6) Uani 1 1 d . .
C11 C -0.0279(4) 0.6983(3) 0.07476(15) 0.0323(6) Uani 1 1 d . .
H11 H -0.0160 0.6705 0.0264 0.039 Uiso 1 1 calc R U
C12 C 0.1105(4) 0.7589(3) 0.11426(15) 0.0317(6) Uani 1 1 d . .
H12 H 0.2127 0.7719 0.0921 0.038 Uiso 1 1 calc R U
C13 C 0.0975(3) 0.8006(2) 0.18690(14) 0.0248(5) Uani 1 1 d . .
C14 C -0.0616(4) 0.7820(3) 0.21645(15) 0.0339(6) Uani 1 1 d . .
H14 H -0.0780 0.8108 0.2644 0.041 Uiso 1 1 calc R U
C15 C -0.1941(4) 0.7206(3) 0.17411(15) 0.0326(6) Uani 1 1 d . .
H15 H -0.2986 0.7079 0.1948 0.039 Uiso 1 1 calc R U
C16 C 0.5358(4) 0.9442(3) 0.24289(16) 0.0386(7) Uani 1 1 d . .
H16 H 0.6352 0.9653 0.2212 0.046 Uiso 1 1 calc R U
C17 C 0.3999(4) 0.8879(3) 0.20026(16) 0.0373(7) Uani 1 1 d . .
H17 H 0.4101 0.8701 0.1511 0.045 Uiso 1 1 calc R U
C18 C 0.2473(3) 0.8579(2) 0.23099(14) 0.0261(5) Uani 1 1 d . .
C19 C 0.2440(4) 0.8834(3) 0.30553(15) 0.0325(6) Uani 1 1 d . .
H19 H 0.1466 0.8629 0.3287 0.039 Uiso 1 1 calc R U
C20 C 0.3867(4) 0.9396(3) 0.34463(16) 0.0349(6) Uani 1 1 d . .
H20 H 0.3822 0.9569 0.3940 0.042 Uiso 1 1 calc R U
C21 C 1.3362(7) 1.2031(5) 0.1621(4) 0.097(2) Uani 1 1 d . .
H21C H 1.3516 1.1405 0.1222 0.146 Uiso 1 1 calc R U
H21B H 1.4192 1.1962 0.1995 0.146 Uiso 1 1 calc R U
H21A H 1.3520 1.2799 0.1477 0.146 Uiso 1 1 calc R U
C22 C 1.1570(6) 1.1915(5) 0.1889(3) 0.0761(14) Uani 1 1 d . .
H22 H 1.0655 1.2114 0.1609 0.091 Uiso 1 1 calc R U
C23 C 1.1221(6) 1.1563(4) 0.2471(2) 0.0575(10) Uani 1 1 d . .
H23 H 1.2146 1.1399 0.2757 0.069 Uiso 1 1 calc R U
C24 C 0.9430(4) 1.1389(3) 0.27376(17) 0.0401(7) Uani 1 1 d . .
C25 C 0.9408(5) 0.6366(3) 0.5599(2) 0.0541(9) Uani 1 1 d . .
H25C H 0.8667 0.5658 0.5524 0.081 Uiso 1 1 calc R U
H25B H 0.9171 0.6853 0.6047 0.081 Uiso 1 1 calc R U
H25A H 1.0589 0.6140 0.5603 0.081 Uiso 1 1 calc R U
C26 C 0.9094(4) 0.7061(3) 0.50126(18) 0.0417(7) Uani 1 1 d . .
H26 H 0.9268 0.6673 0.4551 0.050 Uiso 1 1 calc R U
C27 C 0.8592(4) 0.8172(3) 0.50895(16) 0.0376(6) Uani 1 1 d . .
H27 H 0.8443 0.8580 0.5549 0.045 Uiso 1 1 calc R U
C28 C 0.8250(4) 0.8816(3) 0.44843(16) 0.0330(6) Uani 1 1 d . .
C31 C 0.5942(5) 1.2960(3) 0.38038(16) 0.0444(8) Uani 1 1 d . .
H31 H 0.5992 1.2767 0.3310 0.053 Uiso 1 1 calc R U
C32 C 0.5411(5) 1.4077(3) 0.40991(17) 0.0451(8) Uani 1 1 d . .
H32 H 0.5136 1.4626 0.3804 0.054 Uiso 1 1 calc R U
C33 C 0.5279(3) 1.4400(2) 0.48317(14) 0.0292(5) Uani 1 1 d . .
C34 C 0.5695(5) 1.3526(3) 0.52400(17) 0.0422(7) Uani 1 1 d . .
H34 H 0.5596 1.3679 0.5732 0.051 Uiso 1 1 calc R U
C35 C 0.6257(4) 1.2427(3) 0.49055(17) 0.0413(7) Uani 1 1 d . .
H35 H 0.6556 1.1861 0.5185 0.050 Uiso 1 1 calc R U
O1W O 0.7205(6) 0.4217(3) 0.22524(19) 0.0795(10) Uani 1 1 d D .
O2W O 0.3696(4) 0.3643(3) 0.67846(19) 0.0730(9) Uani 1 1 d G .
H37A H 0.2885 0.3167 0.6588 0.109 Uiso 1 1 d G U
H37B H 0.3274 0.4235 0.7051 0.109 Uiso 1 1 d G U
H36A H 0.756(8) 0.355(2) 0.233(3) 0.17(4) Uiso 1 1 d D .
H36B H 0.725(8) 0.423(5) 0.1808(7) 0.11(2) Uiso 1 1 d D .

loop_
_atom_site_aniso_label
_atom_site_aniso_U_11
_atom_site_aniso_U_22
_atom_site_aniso_U_33
_atom_site_aniso_U_23
_atom_site_aniso_U_13
_atom_site_aniso_U_12
Zn1 0.0283(2) 0.02643(19) 0.02821(19) -0.00060(13) -0.00268(13) 0.00072(13)
Zn2 0.0261(2) 0.02970(19) 0.02348(18) 0.00171(13) -0.00227(13) -0.00449(13)
N1 0.0268(11) 0.0262(11) 0.0263(11) 0.0015(8) -0.0012(8) -0.0022(8)
N2 0.0292(12) 0.0307(12) 0.0289(11) -0.0004(9) -0.0041(9) -0.0013(9)
N3 0.0343(12) 0.0268(11) 0.0323(12) 0.0010(9) 0.0008(9) 0.0042(9)
O1 0.0637(18) 0.0670(18) 0.0552(16) 0.0216(14) 0.0013(13) 0.0058(14)
O2 0.0411(12) 0.0466(13) 0.0476(13) 0.0118(11) 0.0107(10) 0.0054(10)
O3 0.0564(14) 0.0353(11) 0.0387(12) 0.0058(9) -0.0037(10) 0.0110(10)
O4 0.0717(16) 0.0495(14) 0.0295(11) 0.0060(10) 0.0074(11) 0.0004(12)
O5 0.0420(12) 0.0390(12) 0.0410(12) 0.0093(9) -0.0060(9) 0.0033(9)
O6 0.0406(12) 0.0554(14) 0.0280(10) 0.0004(9) 0.0060(9) -0.0022(10)
O7 0.0565(15) 0.0324(11) 0.0535(14) 0.0073(10) -0.0117(11) 0.0040(10)
O8 0.0413(12) 0.0511(13) 0.0333(11) 0.0030(9) 0.0090(9) -0.0099(10)
C1 0.068(2) 0.082(3) 0.0351(18) 0.0186(18) 0.0126(17) 0.001(2)
C2 0.0435(17) 0.0475(17) 0.0326(15) 0.0098(13) 0.0054(12) 0.0018(14)
C3 0.0355(15) 0.0382(15) 0.0340(14) 0.0081(12) 0.0097(11) -0.0013(12)
C4 0.0335(14) 0.0302(13) 0.0284(13) 0.0077(10) 0.0046(11) 0.0040(11)
C5 0.073(3) 0.042(2) 0.096(3) 0.028(2) -0.005(2) 0.0114(19)
C6 0.0476(18) 0.0390(17) 0.054(2) 0.0168(15) -0.0045(15) -0.0002(14)
C7 0.0514(19) 0.0407(16) 0.0396(16) 0.0096(13) -0.0079(14) 0.0101(14)
C8 0.0370(15) 0.0330(14) 0.0291(13) 0.0073(10) 0.0047(11) 0.0065(11)
C11 0.0317(14) 0.0420(15) 0.0206(12) -0.0002(10) -0.0007(10) -0.0053(12)
C12 0.0257(13) 0.0429(15) 0.0248(12) 0.0021(11) 0.0019(10) -0.0050(11)
C13 0.0253(12) 0.0242(11) 0.0243(11) 0.0030(9) -0.0017(9) -0.0006(9)
C14 0.0304(14) 0.0417(15) 0.0260(13) -0.0046(11) 0.0045(10) -0.0034(12)
C15 0.0265(13) 0.0389(15) 0.0301(13) -0.0004(11) 0.0038(10) -0.0047(11)
C16 0.0285(14) 0.0494(17) 0.0337(15) -0.0039(13) 0.0018(11) -0.0064(13)
C17 0.0308(15) 0.0507(18) 0.0264(13) -0.0034(12) 0.0013(11) -0.0075(13)
C18 0.0251(13) 0.0247(12) 0.0265(12) -0.0007(9) -0.0024(10) 0.0006(9)
C19 0.0310(14) 0.0391(15) 0.0267(13) 0.0052(11) -0.0017(10) -0.0054(11)
C20 0.0391(16) 0.0376(15) 0.0260(13) 0.0017(11) -0.0037(11) -0.0053(12)
C21 0.075(3) 0.085(4) 0.150(6) 0.059(4) 0.061(4) 0.019(3)
C22 0.073(3) 0.082(3) 0.083(3) 0.036(3) 0.028(2) 0.009(2)
C23 0.063(2) 0.047(2) 0.066(2) 0.0136(18) 0.0206(19) 0.0034(17)
C24 0.0508(18) 0.0293(14) 0.0379(15) -0.0015(11) 0.0102(14) -0.0025(13)
C25 0.063(2) 0.0428(19) 0.060(2) 0.0235(17) -0.0154(18) -0.0046(16)
C26 0.0461(18) 0.0394(16) 0.0411(17) 0.0117(13) -0.0009(14) 0.0003(13)
C27 0.0464(17) 0.0376(15) 0.0289(14) 0.0067(11) -0.0006(12) 0.0026(13)
C28 0.0336(15) 0.0311(13) 0.0345(14) 0.0071(11) -0.0015(11) -0.0026(11)
C31 0.066(2) 0.0415(17) 0.0252(13) 0.0015(12) 0.0013(14) 0.0189(15)
C32 0.067(2) 0.0362(16) 0.0339(15) 0.0067(12) 0.0034(15) 0.0215(15)
C33 0.0289(13) 0.0267(13) 0.0315(13) 0.0032(10) 0.0015(10) 0.0032(10)
C34 0.064(2) 0.0324(15) 0.0308(15) 0.0040(12) 0.0075(14) 0.0104(14)
C35 0.060(2) 0.0306(14) 0.0342(15) 0.0070(11) 0.0035(14) 0.0106(13)
O1W 0.122(3) 0.061(2) 0.0521(19) 0.0034(15) -0.0180(19) 0.0052(19)
O2W 0.075(2) 0.078(2) 0.061(2) -0.0002(16) 0.0113(16) -0.0169(17)

loop_
_atom_type_symbol
_atom_type_description
_atom_type_scat_dispersion_real
_atom_type_scat_dispersion_imag
_atom_type_scat_source
C C 0.0033 0.0016 'International Tables Vol C Tables 4.2.6.8 and 6.1.1.4'
H H 0.0000 0.0000 'International Tables Vol C Tables 4.2.6.8 and 6.1.1.4'
N N 0.0061 0.0033 'International Tables Vol C Tables 4.2.6.8 and 6.1.1.4'
O O 0.0106 0.0060 'International Tables Vol C Tables 4.2.6.8 and 6.1.1.4'
Zn Zn 0.2839 1.4301 'International Tables Vol C Tables 4.2.6.8 and 6.1.1.4'

loop_
_geom_angle_atom_site_label_1
_geom_angle_atom_site_label_2
_geom_angle_atom_site_label_3
_geom_angle
_geom_angle_site_symmetry_1
_geom_angle_site_symmetry_3
O2 Zn1 O3 118.11(10) . .
O2 Zn1 N2 115.99(10) . .
O3 Zn1 N2 110.80(10) . .
O2 Zn1 N3 110.31(10) . .
O3 Zn1 N3 96.53(9) . .
N2 Zn1 N3 102.04(9) . .
O6 Zn2 O8 159.88(9) . .
O6 Zn2 N1 98.67(9) . .
O8 Zn2 N1 101.32(9) . .
O6 Zn2 O5 90.60(9) . .
O8 Zn2 O5 87.70(10) . .
N1 Zn2 O5 101.44(9) . .
O6 Zn2 O7 90.44(10) . .
O8 Zn2 O7 84.39(10) . .
N1 Zn2 O7 98.48(9) . .
O5 Zn2 O7 159.66(9) . .
O6 Zn2 Zn2 75.75(6) . 2_465
O8 Zn2 Zn2 84.13(6) . 2_465
N1 Zn2 Zn2 172.54(7) . 2_465
O5 Zn2 Zn2 83.73(6) . 2_465
O7 Zn2 Zn2 76.85(7) . 2_465
C11 N1 C15 118.0(2) . .
C11 N1 Zn2 121.20(18) . .
C15 N1 Zn2 120.75(18) . .
C16 N2 C20 118.2(2) . .
C16 N2 Zn1 121.3(2) . .
C20 N2 Zn1 120.43(19) . .
C31 N3 C35 117.9(2) . .
C31 N3 Zn1 121.6(2) . .
C35 N3 Zn1 120.5(2) . .
C24 O2 Zn1 122.5(2) . .
C28 O3 Zn1 107.47(19) . .
C8 O5 Zn2 123.0(2) 2_465 .
C4 O6 Zn2 133.08(19) 2_465 .
C8 O7 Zn2 130.2(2) . .
C4 O8 Zn2 122.01(18) . .
C2 C1 H1C 109.5 . .
C2 C1 H1B 109.5 . .
H1C C1 H1B 109.5 . .
C2 C1 H1A 109.5 . .
H1C C1 H1A 109.5 . .
H1B C1 H1A 109.5 . .
C3 C2 C1 124.8(3) . .
C3 C2 H2 117.6 . .
C1 C2 H2 117.6 . .
C2 C3 C4 122.6(3) . .
C2 C3 H3 118.7 . .
C4 C3 H3 118.7 . .
O6 C4 O8 124.9(3) 2_465 .
O6 C4 C3 116.7(3) 2_465 .
O8 C4 C3 118.4(3) . .
C6 C5 H5C 109.5 . .
C6 C5 H5B 109.5 . .
H5C C5 H5B 109.5 . .
C6 C5 H5A 109.5 . .
H5C C5 H5A 109.5 . .
H5B C5 H5A 109.5 . .
C7 C6 C5 126.6(4) . .
C7 C6 H6 116.7 . .
C5 C6 H6 116.7 . .
C6 C7 C8 125.8(3) . .
C6 C7 H7 117.1 . .
C8 C7 H7 117.1 . .
O5 C8 O7 125.3(3) 2_465 .
O5 C8 C7 118.5(3) 2_465 .
O7 C8 C7 116.1(3) . .
N1 C11 C12 122.0(3) . .
N1 C11 H11 119.0 . .
C12 C11 H11 119.0 . .
C11 C12 C13 120.4(2) . .
C11 C12 H12 119.8 . .
C13 C12 H12 119.8 . .
C12 C13 C14 116.9(2) . .
C12 C13 C18 121.3(2) . .
C14 C13 C18 121.8(2) . .
C15 C14 C13 119.7(3) . .
C15 C14 H14 120.2 . .
C13 C14 H14 120.2 . .
N1 C15 C14 122.9(3) . .
N1 C15 H15 118.6 . .
C14 C15 H15 118.6 . .
N2 C16 C17 122.9(3) . .
N2 C16 H16 118.5 . .
C17 C16 H16 118.5 . .
C16 C17 C18 120.0(3) . .
C16 C17 H17 120.0 . .
C18 C17 H17 120.0 . .
C17 C18 C19 116.7(2) . .
C17 C18 C13 121.5(2) . .
C19 C18 C13 121.8(2) . .
C20 C19 C18 119.7(3) . .
C20 C19 H19 120.1 . .
C18 C19 H19 120.1 . .
N2 C20 C19 122.4(3) . .
N2 C20 H20 118.8 . .
C19 C20 H20 118.8 . .
C22 C21 H21C 109.5 . .
C22 C21 H21B 109.5 . .
H21C C21 H21B 109.5 . .
C22 C21 H21A 109.5 . .
H21C C21 H21A 109.5 . .
H21B C21 H21A 109.5 . .
C23 C22 C21 124.5(5) . .
C23 C22 H22 117.7 . .
C21 C22 H22 117.7 . .
C22 C23 C24 125.6(4) . .
C22 C23 H23 117.2 . .
C24 C23 H23 117.2 . .
O1 C24 O2 124.7(3) . .
O1 C24 C23 123.0(3) . .
O2 C24 C23 112.3(3) . .
C26 C25 H25C 109.5 . .
C26 C25 H25B 109.5 . .
H25C C25 H25B 109.5 . .
C26 C25 H25A 109.5 . .
H25C C25 H25A 109.5 . .
H25B C25 H25A 109.5 . .
C27 C26 C25 125.8(3) . .
C27 C26 H26 117.1 . .
C25 C26 H26 117.1 . .
C26 C27 C28 123.7(3) . .
C26 C27 H27 118.1 . .
C28 C27 H27 118.1 . .
O4 C28 O3 122.0(3) . .
O4 C28 C27 121.7(3) . .
O3 C28 C27 116.3(3) . .
N3 C31 C32 122.3(3) . .
N3 C31 H31 118.8 . .
C32 C31 H31 118.8 . .
C31 C32 C33 121.0(3) . .
C31 C32 H32 119.5 . .
C33 C32 H32 119.5 . .
C32 C33 C34 116.3(3) . .
C32 C33 C33 122.4(3) . 2_686
C34 C33 C33 121.3(3) . 2_686
C35 C34 C33 119.5(3) . .
C35 C34 H34 120.3 . .
C33 C34 H34 120.3 . .
N3 C35 C34 123.0(3) . .
N3 C35 H35 118.5 . .
C34 C35 H35 118.5 . .
H36A O1W H36B 109(6) . .
H37A O2W H37B 109.5 . .

loop_
_geom_bond_atom_site_label_1
_geom_bond_atom_site_label_2
_geom_bond_distance
_geom_bond_site_symmetry_2
Zn1 O2 1.929(2) .
Zn1 O3 1.975(2) .
Zn1 N2 2.053(2) .
Zn1 N3 2.077(2) .
Zn2 O6 2.019(2) .
Zn2 O8 2.019(2) .
Zn2 N1 2.040(2) .
Zn2 O5 2.082(2) .
Zn2 O7 2.116(2) .
Zn2 Zn2 2.9307(6) 2_465
N1 C11 1.345(4) .
N1 C15 1.346(4) .
N2 C16 1.333(4) .
N2 C20 1.342(4) .
N3 C31 1.333(4) .
N3 C35 1.337(4) .
O1 C24 1.239(4) .
O2 C24 1.266(4) .
O3 C28 1.280(4) .
O4 C28 1.244(4) .
O5 C8 1.251(4) 2_465
O6 C4 1.255(3) 2_465
O7 C8 1.262(4) .
O8 C4 1.258(3) .
C1 C2 1.491(4) .
C1 H1C 0.9600 .
C1 H1B 0.9600 .
C1 H1A 0.9600 .
C2 C3 1.321(4) .
C2 H2 0.9300 .
C3 C4 1.484(4) .
C3 H3 0.9300 .
C4 O6 1.255(3) 2_465
C5 C6 1.500(5) .
C5 H5C 0.9600 .
C5 H5B 0.9600 .
C5 H5A 0.9600 .
C6 C7 1.301(5) .
C6 H6 0.9300 .
C7 C8 1.494(4) .
C7 H7 0.9300 .
C8 O5 1.251(4) 2_465
C11 C12 1.386(4) .
C11 H11 0.9300 .
C12 C13 1.392(4) .
C12 H12 0.9300 .
C13 C14 1.398(4) .
C13 C18 1.478(4) .
C14 C15 1.380(4) .
C14 H14 0.9300 .
C15 H15 0.9300 .
C16 C17 1.381(4) .
C16 H16 0.9300 .
C17 C18 1.396(4) .
C17 H17 0.9300 .
C18 C19 1.401(4) .
C19 C20 1.390(4) .
C19 H19 0.9300 .
C20 H20 0.9300 .
C21 C22 1.506(6) .
C21 H21C 0.9600 .
C21 H21B 0.9600 .
C21 H21A 0.9600 .
C22 C23 1.274(6) .
C22 H22 0.9300 .
C23 C24 1.514(5) .
C23 H23 0.9300 .
C25 C26 1.488(5) .
C25 H25C 0.9600 .
C25 H25B 0.9600 .
C25 H25A 0.9600 .
C26 C27 1.313(4) .
C26 H26 0.9300 .
C27 C28 1.485(4) .
C27 H27 0.9300 .
C31 C32 1.374(4) .
C31 H31 0.9300 .
C32 C33 1.389(4) .
C32 H32 0.9300 .
C33 C34 1.396(4) .
C33 C33 1.483(5) 2_686
C34 C35 1.386(4) .
C34 H34 0.9300 .
C35 H35 0.9300 .
O1W H36A 0.8500(11) .
O1W H36B 0.8500(10) .
O2W H37A 0.8502 .
O2W H37B 0.8498 .

loop_
_geom_torsion_atom_site_label_1
_geom_torsion_atom_site_label_2
_geom_torsion_atom_site_label_3
_geom_torsion_atom_site_label_4
_geom_torsion
_geom_torsion_site_symmetry_1
_geom_torsion_site_symmetry_4
C1 C2 C3 C4 -179.2(3) . .
Zn2 O8 C4 O6 -3.7(4) . 2_465
Zn2 O8 C4 C3 175.7(2) . .
C2 C3 C4 O6 170.6(3) . 2_465
C2 C3 C4 O8 -8.8(5) . .
C5 C6 C7 C8 179.6(4) . .
Zn2 O7 C8 O5 -2.9(5) . 2_465
Zn2 O7 C8 C7 176.8(2) . .
C6 C7 C8 O5 11.0(5) . 2_465
C6 C7 C8 O7 -168.8(4) . .
C15 N1 C11 C12 0.9(4) . .
Zn2 N1 C11 C12 -176.4(2) . .
N1 C11 C12 C13 0.6(5) . .
C11 C12 C13 C14 -2.2(4) . .
C11 C12 C13 C18 175.6(3) . .
C12 C13 C14 C15 2.4(4) . .
C18 C13 C14 C15 -175.5(3) . .
C11 N1 C15 C14 -0.7(4) . .
Zn2 N1 C15 C14 176.6(2) . .
C13 C14 C15 N1 -1.0(5) . .
C20 N2 C16 C17 -0.3(5) . .
Zn1 N2 C16 C17 179.2(3) . .
N2 C16 C17 C18 1.6(5) . .
C16 C17 C18 C19 -2.4(4) . .
C16 C17 C18 C13 178.3(3) . .
C12 C13 C18 C17 9.3(4) . .
C14 C13 C18 C17 -173.0(3) . .
C12 C13 C18 C19 -170.0(3) . .
C14 C13 C18 C19 7.7(4) . .
C17 C18 C19 C20 2.0(4) . .
C13 C18 C19 C20 -178.7(3) . .
C16 N2 C20 C19 -0.1(5) . .
Zn1 N2 C20 C19 -179.6(2) . .
C18 C19 C20 N2 -0.8(5) . .
C21 C22 C23 C24 -177.3(5) . .
Zn1 O2 C24 O1 -5.0(5) . .
Zn1 O2 C24 C23 174.8(2) . .
C22 C23 C24 O1 -15.2(6) . .
C22 C23 C24 O2 165.0(5) . .
C25 C26 C27 C28 -178.3(3) . .
Zn1 O3 C28 O4 -1.7(4) . .
Zn1 O3 C28 C27 178.5(2) . .
C26 C27 C28 O4 -5.1(5) . .
C26 C27 C28 O3 174.7(3) . .
C35 N3 C31 C32 2.0(5) . .
Zn1 N3 C31 C32 -174.9(3) . .
N3 C31 C32 C33 -1.4(6) . .
C31 C32 C33 C34 -0.7(5) . .
C31 C32 C33 C33 179.6(4) . 2_686
C32 C33 C34 C35 2.1(5) . .
C33 C33 C34 C35 -178.2(3) 2_686 .
C31 N3 C35 C34 -0.5(5) . .
Zn1 N3 C35 C34 176.4(3) . .
C33 C34 C35 N3 -1.6(6) . .
